data_4000131
_publ_section_title
;
Heterotriangulenes-Structure and Properties
;
_journal_name_full 'Chemistry of Materials'
_journal_paper_doi 10.1021/cm010929y
_journal_year 2002
_chemical_formula_moiety 'C21 H9 N O3 '
_chemical_formula_sum 'C21 H9 N O3'
_chemical_formula_weight 323.307
_space_group_IT_number 14
_symmetry_cell_setting monoclinic
_symmetry_space_group_name_Hall '-P 2yn'
_symmetry_space_group_name_H-M 'P 1 21/n 1'
_atom_sites_solution_hydrogens geom
_atom_sites_solution_primary direct
_atom_sites_solution_secondary difmap
_cell_angle_alpha 90.00
_cell_angle_beta 92.202(3)
_cell_angle_gamma 90.00
_cell_formula_units_Z 4
_cell_length_a 3.8947(3)
_cell_length_b 18.039(2)
_cell_length_c 19.303(2)
_cell_measurement_reflns_used 1268
_cell_measurement_temperature 298
_cell_measurement_theta_max 19.980
_cell_measurement_theta_min 4.076
_cell_volume 1355.2(2)
_diffrn_radiation_type ' MoK\a'
_diffrn_reflns_av_R_equivalents 0.045
_diffrn_reflns_number 2467
_diffrn_reflns_theta_max 19.95
_exptl_absorpt_coefficient_mu 0.107
_exptl_absorpt_correction_T_max ?
_exptl_absorpt_correction_T_min ?
_exptl_absorpt_correction_type none
_exptl_crystal_colour Colourless
_exptl_crystal_density_diffrn 1.585
_exptl_crystal_density_method 'not measured'
_exptl_crystal_description Cube
_refine_ls_extinction_coef ?
_refine_ls_extinction_method none
_refine_ls_goodness_of_fit_ref 1.262
_refine_ls_hydrogen_treatment noref
_refine_ls_matrix_type full
_refine_ls_number_parameters 226
_refine_ls_number_reflns 1245
_refine_ls_number_restraints 0
_refine_ls_restrained_S_all 1.262
_refine_ls_R_factor_all 0.1194
_refine_ls_R_factor_gt 0.0620
_refine_ls_shift/su_max 0.000
_refine_ls_shift/su_mean 0.000
_refine_ls_structure_factor_coef Fsqd
_refine_ls_weighting_details 'calc w=1/[\s^2^(Fo^2^)+(0.0994P)^2^+0.0000P] where P=(Fo^2^+2Fc^2^)/3'
_refine_ls_weighting_scheme calc
_refine_ls_wR_factor_gt 0.1536
_refine_ls_wR_factor_ref 0.2082
_reflns_number_gt 767
_reflns_number_total 1245
_reflns_threshold_expression >2sigma(I)
_cod_depositor_comments
;
The following automatic conversions were performed:
'_symmetry_cell_setting' value 'Monoclinic' changed to 'monoclinic'
according to '/home/saulius/struct/CIF-dictionaries/cif_core.dic'
dictionary named 'cif_core.dic' version 2.4.1 from 2010-06-29.

Automatic conversion script
Id: cif_fix_enum 1527 2010-12-29 10:47:43Z saulius 
;
_cod_original_sg_symbol_H-M 'P 21/n'
_cod_original_formula_sum 'C21 H9 N O3 '
_cod_database_code 4000131

loop_
_symmetry_equiv_pos_as_xyz
+X,+Y,+Z
-X,-Y,-Z
'-X+ 1/2,+Y+ 1/2,-Z+ 1/2'
'+X+ 1/2,-Y+ 1/2,+Z+ 1/2'

loop_
_atom_site_label
_atom_site_type_symbol
_atom_site_fract_x
_atom_site_fract_y
_atom_site_fract_z
_atom_site_U_iso_or_equiv
_atom_site_adp_type
_atom_site_occupancy
_atom_site_symmetry_multiplicity
_atom_site_calc_flag
_atom_site_refinement_flags
_atom_site_disorder_assembly
_atom_site_disorder_group
O1 O 0.726(1) 0.1947(3) 0.7697(3) 0.083(2) Uani 1 1 d . . .
O2 O -0.164(1) 0.4827(3) 0.5867(3) 0.069(2) Uani 1 1 d . . .
O3 O -0.055(1) 0.1223(3) 0.4374(3) 0.075(2) Uani 1 1 d . . .
N1 N 0.160(1) 0.2659(3) 0.5988(3) 0.036(1) Uani 1 1 d . . .
C1 C 0.268(2) 0.1913(4) 0.6033(3) 0.038(2) Uani 1 1 d . . .
C2 C 0.193(2) 0.1410(4) 0.5493(3) 0.040(2) Uani 1 1 d . . .
C3 C 0.299(2) 0.0684(4) 0.5565(4) 0.052(2) Uani 1 1 d . . .
H3 H 0.2512 0.0356 0.5202 0.063 Uiso 1 1 calc R . .
C4 C 0.469(2) 0.0425(4) 0.6137(5) 0.058(2) Uani 1 1 d . . .
H4 H 0.5316 -0.0072 0.6170 0.070 Uiso 1 1 calc R . .
C5 C 0.547(2) 0.0898(4) 0.6662(4) 0.053(2) Uani 1 1 d . . .
H5 H 0.6685 0.0724 0.7053 0.063 Uiso 1 1 calc R . .
C6 C 0.448(2) 0.1649(4) 0.6631(4) 0.046(2) Uani 1 1 d . . .
C7 C 0.244(2) 0.3152(4) 0.6533(4) 0.039(2) Uani 1 1 d . . .
C8 C 0.434(2) 0.2915(4) 0.7128(4) 0.042(2) Uani 1 1 d . . .
C9 C 0.507(2) 0.3407(5) 0.7659(4) 0.054(2) Uani 1 1 d . . .
H9 H 0.6268 0.3237 0.8054 0.065 Uiso 1 1 calc R . .
C10 C 0.410(2) 0.4132(5) 0.7627(4) 0.063(2) Uani 1 1 d . . .
H10 H 0.4640 0.4455 0.7990 0.076 Uiso 1 1 calc R . .
C11 C 0.229(2) 0.4376(4) 0.7037(4) 0.056(2) Uani 1 1 d . . .
H11 H 0.1650 0.4872 0.7003 0.067 Uiso 1 1 calc R . .
C12 C 0.141(2) 0.3891(4) 0.6492(3) 0.043(2) Uani 1 1 d . . .
C13 C -0.021(2) 0.2902(4) 0.5384(3) 0.038(2) Uani 1 1 d . . .
C14 C -0.125(2) 0.3649(4) 0.5338(3) 0.042(2) Uani 1 1 d . . .
C15 C -0.303(2) 0.3890(4) 0.4736(4) 0.054(2) Uani 1 1 d . . .
H15 H -0.3750 0.4381 0.4706 0.065 Uiso 1 1 calc R . .
C16 C -0.375(2) 0.3418(5) 0.4183(4) 0.061(2) Uani 1 1 d . . .
H16 H -0.4892 0.3590 0.3782 0.073 Uiso 1 1 calc R . .
C17 C -0.275(2) 0.2695(4) 0.4242(3) 0.050(2) Uani 1 1 d . . .
H17 H -0.3278 0.2372 0.3877 0.060 Uiso 1 1 calc R . .
C18 C -0.096(2) 0.2420(4) 0.4827(4) 0.044(2) Uani 1 1 d . . .
C19 C 0.547(2) 0.2155(5) 0.7196(4) 0.055(2) Uani 1 1 d . . .
C20 C -0.057(2) 0.4183(5) 0.5894(4) 0.050(2) Uani 1 1 d . . .
C21 C 0.009(2) 0.1644(4) 0.4861(4) 0.051(2) Uani 1 1 d . . .

loop_
_atom_site_aniso_label
_atom_site_aniso_U_11
_atom_site_aniso_U_22
_atom_site_aniso_U_33
_atom_site_aniso_U_23
_atom_site_aniso_U_13
_atom_site_aniso_U_12
O1 0.100(4) 0.088(4) 0.057(4) 0.002(3) -0.022(3) 0.013(3)
O2 0.077(3) 0.043(3) 0.087(4) 0.000(3) 0.009(3) 0.008(3)
O3 0.107(4) 0.061(4) 0.058(4) -0.021(3) -0.006(3) -0.004(3)
N1 0.046(3) 0.027(4) 0.035(4) 0.000(3) 0.003(3) 0.001(3)
C1 0.034(4) 0.045(5) 0.036(5) -0.002(4) 0.008(3) -0.006(4)
C2 0.047(4) 0.043(5) 0.030(5) 0.003(4) 0.001(3) 0.002(4)
C3 0.049(5) 0.039(5) 0.069(7) -0.003(4) 0.009(4) 0.004(4)
C4 0.055(5) 0.045(5) 0.074(6) 0.009(5) 0.004(4) 0.005(4)
C5 0.050(5) 0.037(5) 0.071(6) 0.014(5) 0.000(4) 0.006(4)
C6 0.043(4) 0.051(5) 0.045(5) 0.003(4) 0.009(4) -0.009(4)
C7 0.035(4) 0.038(5) 0.043(5) -0.005(4) 0.009(4) -0.001(4)
C8 0.040(4) 0.047(5) 0.038(5) -0.005(4) 0.004(4) -0.007(4)
C9 0.056(5) 0.062(6) 0.045(6) -0.003(5) 0.005(4) 0.002(4)
C10 0.062(5) 0.079(7) 0.048(6) -0.024(5) -0.002(4) -0.016(5)
C11 0.049(5) 0.056(5) 0.062(6) -0.018(5) 0.007(4) -0.009(4)
C12 0.038(4) 0.048(5) 0.042(5) -0.007(4) 0.003(4) -0.008(4)
C13 0.040(4) 0.028(5) 0.045(6) 0.015(4) 0.005(4) 0.002(3)
C14 0.033(4) 0.054(6) 0.039(5) 0.005(4) -0.003(3) -0.007(4)
C15 0.051(5) 0.048(5) 0.065(6) 0.011(5) 0.009(4) 0.009(4)
C16 0.053(5) 0.069(6) 0.061(6) 0.010(5) -0.005(4) 0.003(5)
C17 0.048(4) 0.068(6) 0.035(5) 0.004(4) -0.006(4) -0.010(4)
C18 0.048(4) 0.045(5) 0.040(5) -0.003(4) 0.004(4) -0.006(4)
C19 0.051(5) 0.073(7) 0.040(5) 0.010(5) -0.007(4) -0.001(4)
C20 0.040(5) 0.049(6) 0.062(6) -0.005(5) 0.016(4) -0.009(4)
C21 0.058(5) 0.050(6) 0.045(6) -0.012(5) 0.010(4) -0.009(4)

loop_
_atom_type_symbol
_atom_type_description
_atom_type_scat_dispersion_real
_atom_type_scat_dispersion_imag
_atom_type_scat_source
C C 0.0033 0.0016 'International Tables Vol C Tables 4.2.6.8 and 6.1.1.4'
H H 0.0000 0.0000 'International Tables Vol C Tables 4.2.6.8 and 6.1.1.4'
N N 0.0061 0.0033 'International Tables Vol C Tables 4.2.6.8 and 6.1.1.4'
O O 0.0106 0.0060 'International Tables Vol C Tables 4.2.6.8 and 6.1.1.4'
